data_4102797
loop_
_publ_author_name
'Tao Wu'
'Le Wang'
'Xianhui Bu'
'Victoria Chau'
'Pingyun Feng'

_publ_section_title
;
 Largest Molecular Clusters in the Supertetrahedral Tn Series
;
_journal_name_full 'Journal of the American Chemical Society'
_journal_page_first 10823
_journal_page_last 10831
_journal_paper_doi 10.1021/ja102688p
_journal_volume 132
_journal_year 2010
_chemical_formula_sum 'C60 H144 Ga14 N12 Se35 Sn2 Zn4'
_chemical_formula_weight 5272.41
_chemical_name_systematic
; 
 ? 
;
_space_group_IT_number 217
_symmetry_cell_setting cubic
_symmetry_space_group_name_Hall 'I -4 2 3'
_symmetry_space_group_name_H-M 'I -4 3 m'
_atom_sites_solution_hydrogens geom
_atom_sites_solution_primary direct
_atom_sites_solution_secondary difmap
_audit_creation_method SHELXL-97
_cell_angle_alpha 90.00
_cell_angle_beta 90.00
_cell_angle_gamma 90.00
_cell_formula_units_Z 2
_cell_length_a 18.89510(10)
_cell_length_b 18.89510(10)
_cell_length_c 18.89510(10)
_cell_measurement_temperature 150(2)
_cell_volume 6746.02(6)
_computing_structure_refinement 'SHELXL-97 (Sheldrick, 1997)'
_computing_structure_solution 'SHELXS-97 (Sheldrick, 1990)'
_diffrn_ambient_temperature 150(2)
_diffrn_measured_fraction_theta_full 1.000
_diffrn_measured_fraction_theta_max 1.000
_diffrn_radiation_monochromator graphite
_diffrn_radiation_source 'fine-focus sealed tube'
_diffrn_radiation_type MoK\a
_diffrn_radiation_wavelength 0.71073
_diffrn_reflns_av_R_equivalents 0.0566
_diffrn_reflns_av_sigmaI/netI 0.0351
_diffrn_reflns_limit_h_max 25
_diffrn_reflns_limit_h_min -17
_diffrn_reflns_limit_k_max 26
_diffrn_reflns_limit_k_min -26
_diffrn_reflns_limit_l_max 24
_diffrn_reflns_limit_l_min -26
_diffrn_reflns_number 27073
_diffrn_reflns_theta_full 29.98
_diffrn_reflns_theta_max 29.98
_diffrn_reflns_theta_min 1.52
_exptl_absorpt_coefficient_mu 13.280
_exptl_crystal_density_diffrn 2.596
_exptl_crystal_density_method 'not measured'
_exptl_crystal_F_000 4864
_refine_diff_density_max 1.952
_refine_diff_density_min -2.052
_refine_diff_density_rms 0.179
_refine_ls_abs_structure_details 'Flack H D (1983), Acta Cryst. A39, 876-881'
_refine_ls_abs_structure_Flack 0.03(5)
_refine_ls_extinction_method none
_refine_ls_goodness_of_fit_ref 1.115
_refine_ls_hydrogen_treatment mixed
_refine_ls_matrix_type full
_refine_ls_number_parameters 72
_refine_ls_number_reflns 1842
_refine_ls_number_restraints 0
_refine_ls_restrained_S_all 1.115
_refine_ls_R_factor_all 0.0871
_refine_ls_R_factor_gt 0.0408
_refine_ls_shift/su_max 3.374
_refine_ls_shift/su_mean 0.230
_refine_ls_structure_factor_coef Fsqd
_refine_ls_weighting_details 'calc w=1/[\s^2^(Fo^2^)+(0.0467P)^2^+92.6892P] where P=(Fo^2^+2Fc^2^)/3'
_refine_ls_weighting_scheme calc
_refine_ls_wR_factor_gt 0.1047
_refine_ls_wR_factor_ref 0.1367
_reflns_number_gt 1168
_reflns_number_total 1842
_reflns_threshold_expression >2sigma(I)
_cod_data_source_file ja102688p_si_002_5.cif
_cod_data_source_block OCF-40-ZnGaSnSe-PR
_cod_database_code 4102797

loop_
_symmetry_equiv_pos_as_xyz
'x, y, z'
'y, -x, -z'
'-x, -y, z'
'-y, x, -z'
'x, -y, -z'
'-y, -x, z'
'-x, y, -z'
'y, x, z'
'z, x, y'
'x, -z, -y'
'-z, -x, y'
'-x, z, -y'
'z, -x, -y'
'-x, -z, y'
'-z, x, -y'
'x, z, y'
'y, z, x'
'z, y, x'
'z, -y, -x'
'-z, -y, x'
'-z, y, -x'
'y, -z, -x'
'-y, -z, x'
'-y, z, -x'
'x+1/2, y+1/2, z+1/2'
'y+1/2, -x+1/2, -z+1/2'
'-x+1/2, -y+1/2, z+1/2'
'-y+1/2, x+1/2, -z+1/2'
'x+1/2, -y+1/2, -z+1/2'
'-y+1/2, -x+1/2, z+1/2'
'-x+1/2, y+1/2, -z+1/2'
'y+1/2, x+1/2, z+1/2'
'z+1/2, x+1/2, y+1/2'
'x+1/2, -z+1/2, -y+1/2'
'-z+1/2, -x+1/2, y+1/2'
'-x+1/2, z+1/2, -y+1/2'
'z+1/2, -x+1/2, -y+1/2'
'-x+1/2, -z+1/2, y+1/2'
'-z+1/2, x+1/2, -y+1/2'
'x+1/2, z+1/2, y+1/2'
'y+1/2, z+1/2, x+1/2'
'z+1/2, y+1/2, x+1/2'
'z+1/2, -y+1/2, -x+1/2'
'-z+1/2, -y+1/2, x+1/2'
'-z+1/2, y+1/2, -x+1/2'
'y+1/2, -z+1/2, -x+1/2'
'-y+1/2, -z+1/2, x+1/2'
'-y+1/2, z+1/2, -x+1/2'

loop_
_atom_site_label
_atom_site_type_symbol
_atom_site_fract_x
_atom_site_fract_y
_atom_site_fract_z
_atom_site_U_iso_or_equiv
_atom_site_adp_type
_atom_site_occupancy
_atom_site_symmetry_multiplicity
_atom_site_calc_flag
_atom_site_refinement_flags
Se1 Se 0.20928(10) 0.20928(10) 0.20928(10) 0.0811(11) Uani 1 6 d S
Se2 Se 0.35856(6) 0.20232(8) 0.35856(6) 0.0428(4) Uani 1 2 d S
Se3 Se 0.5000 0.20828(9) 0.5000 0.0323(4) Uani 1 4 d S
Se4 Se 0.50419(7) 0.34932(4) 0.34932(4) 0.0278(3) Uani 1 2 d S
Se5 Se 0.5000 0.5000 0.5000 0.0264(8) Uani 1 24 d S
Sn1 Sn 0.28459(5) 0.28459(5) 0.28459(5) 0.0310(4) Uani 0.50 6 d SP
Ga1 Ga 0.28459(5) 0.28459(5) 0.28459(5) 0.0310(4) Uani 0.50 6 d SP
Ga2 Ga 0.42719(5) 0.28322(7) 0.42719(5) 0.0279(3) Uani 1 2 d S
Zn1 Zn 0.57368(8) 0.42632(8) 0.42632(8) 0.0252(5) Uani 1 6 d S
N1 N 0.6219(6) 0.3781(6) 0.1814(10) 0.074(5) Uani 1 2 d S
H1A H 0.6379 0.3621 0.2245 2(4) Uiso 1 2 calc SR
H1B H 0.5880 0.4120 0.1901 2(5) Uiso 1 2 calc SR
C1 C 0.5878(11) 0.3188(10) 0.1449(13) 0.100(6) Uani 1 1 d .
H1C H 0.5448 0.3043 0.1711 2(3) Uiso 1 1 calc R
H1D H 0.6205 0.2780 0.1430 1.5(14) Uiso 1 1 calc R
C3 C 0.637(3) 0.363(3) 0.035(2) 0.40(6) Uani 1 2 d S
H3A H 0.6742 0.3258 0.0408 0.41(11) Uiso 1 2 calc SR
H3B H 0.6292 0.3708 -0.0160 0.08(5) Uiso 1 2 calc SR
C2 C 0.5685(17) 0.3408(16) 0.0724(19) 0.188(13) Uani 1 1 d .
H2A H 0.5350 0.3811 0.0739 0.08(6) Uiso 1 1 calc R
H2B H 0.5457 0.3012 0.0468 0.3(2) Uiso 1 1 calc R

loop_
_atom_site_aniso_label
_atom_site_aniso_U_11
_atom_site_aniso_U_22
_atom_site_aniso_U_33
_atom_site_aniso_U_23
_atom_site_aniso_U_13
_atom_site_aniso_U_12
Se1 0.0811(11) 0.0811(11) 0.0811(11) -0.0253(10) -0.0253(10) -0.0253(10)
Se2 0.0481(6) 0.0321(7) 0.0481(6) -0.0083(4) -0.0110(7) -0.0083(4)
Se3 0.0354(5) 0.0259(8) 0.0354(5) 0.000 -0.0026(9) 0.000
Se4 0.0290(6) 0.0272(4) 0.0272(4) -0.0022(4) -0.0007(3) -0.0007(3)
Se5 0.0264(8) 0.0264(8) 0.0264(8) 0.000 0.000 0.000
Sn1 0.0310(4) 0.0310(4) 0.0310(4) -0.0077(4) -0.0077(4) -0.0077(4)
Ga1 0.0310(4) 0.0310(4) 0.0310(4) -0.0077(4) -0.0077(4) -0.0077(4)
Ga2 0.0295(4) 0.0247(6) 0.0295(4) -0.0019(4) -0.0014(5) -0.0019(4)
Zn1 0.0252(5) 0.0252(5) 0.0252(5) 0.0010(6) -0.0010(6) -0.0010(6)
N1 0.061(6) 0.061(6) 0.102(14) -0.003(6) 0.003(6) 0.008(8)
C1 0.111(15) 0.085(12) 0.105(14) -0.006(10) 0.002(11) 0.005(10)
C3 0.56(9) 0.56(9) 0.09(3) -0.09(4) 0.09(4) -0.40(11)
C2 0.20(3) 0.13(2) 0.24(4) -0.07(2) -0.07(3) -0.02(2)

loop_
_atom_type_symbol
_atom_type_description
_atom_type_scat_dispersion_real
_atom_type_scat_dispersion_imag
_atom_type_scat_source
Ga Ga 0.2307 1.6083 'International Tables Vol C Tables 4.2.6.8 and 6.1.1.4'
Se Se -0.0929 2.2259 'International Tables Vol C Tables 4.2.6.8 and 6.1.1.4'
Zn Zn 0.2839 1.4301 'International Tables Vol C Tables 4.2.6.8 and 6.1.1.4'
Sn Sn -0.6537 1.4246 'International Tables Vol C Tables 4.2.6.8 and 6.1.1.4'
C C 0.0033 0.0016 'International Tables Vol C Tables 4.2.6.8 and 6.1.1.4'
H H 0.0000 0.0000 'International Tables Vol C Tables 4.2.6.8 and 6.1.1.4'
N N 0.0061 0.0033 'International Tables Vol C Tables 4.2.6.8 and 6.1.1.4'

loop_
_geom_angle_atom_site_label_1
_geom_angle_atom_site_label_2
_geom_angle_atom_site_label_3
_geom_angle
_geom_angle_site_symmetry_1
_geom_angle_site_symmetry_3
Ga2 Se2 Sn1 102.01(7) . .
Ga2 Se3 Ga2 107.91(9) 7_656 .
Ga2 Se4 Ga2 105.48(8) . 9
Ga2 Se4 Zn1 105.60(5) . .
Ga2 Se4 Zn1 105.60(5) 9 .
Zn1 Se5 Zn1 109.5 4_656 2_566
Zn1 Se5 Zn1 109.471(1) 4_656 .
Zn1 Se5 Zn1 109.471(1) 2_566 .
Zn1 Se5 Zn1 109.471(1) 4_656 3_665
Zn1 Se5 Zn1 109.5 2_566 3_665
Zn1 Se5 Zn1 109.5 . 3_665
Se1 Sn1 Se2 106.56(5) . .
Se1 Sn1 Se2 106.56(5) . 9
Se2 Sn1 Se2 112.22(4) . 9
Se1 Sn1 Se2 106.55(5) . 8
Se2 Sn1 Se2 112.22(4) . 8
Se2 Sn1 Se2 112.22(4) 9 8
Se2 Ga2 Se3 104.14(7) . .
Se2 Ga2 Se4 109.09(5) . 17
Se3 Ga2 Se4 107.94(5) . 17
Se2 Ga2 Se4 109.10(5) . .
Se3 Ga2 Se4 107.94(5) . .
Se4 Ga2 Se4 117.77(7) 17 .
Se5 Zn1 Se4 112.19(6) . .
Se5 Zn1 Se4 112.19(6) . 21_656
Se4 Zn1 Se4 106.62(6) . 21_656
Se5 Zn1 Se4 112.19(6) . 6_665
Se4 Zn1 Se4 106.62(6) . 6_665
Se4 Zn1 Se4 106.62(6) 21_656 6_665
C1 N1 C1 117(2) . 6_665
C1 N1 H1A 108.2 . .
C1 N1 H1A 108.2 6_665 .
C1 N1 H1B 108.0 . .
C1 N1 H1B 108.0 6_665 .
H1A N1 H1B 107.3 . .
N1 C1 C2 109.3(18) . .
N1 C1 H1C 109.8 . .
C2 C1 H1C 110.1 . .
N1 C1 H1D 109.7 . .
C2 C1 H1D 109.6 . .
H1C C1 H1D 108.3 . .
C2 C3 C2 104(4) 6_665 .
C2 C3 H3A 111.2 6_665 .
C2 C3 H3A 111.0 . .
C2 C3 H3B 110.7 6_665 .
C2 C3 H3B 110.6 . .
H3A C3 H3B 108.9 . .
C1 C2 C3 107(3) . .
C1 C2 H2A 110.1 . .
C3 C2 H2A 110.4 . .
C1 C2 H2B 110.2 . .
C3 C2 H2B 110.5 . .
H2A C2 H2B 108.6 . .

loop_
_geom_bond_atom_site_label_1
_geom_bond_atom_site_label_2
_geom_bond_distance
_geom_bond_site_symmetry_2
Se1 Sn1 2.464(3) .
Se2 Ga2 2.387(2) .
Se2 Sn1 2.5146(16) .
Se3 Ga2 2.4063(16) 7_656
Se3 Ga2 2.4063(16) .
Se4 Ga2 2.4169(12) .
Se4 Ga2 2.4170(12) 9
Se4 Zn1 2.4409(16) .
Se5 Zn1 2.411(2) 4_656
Se5 Zn1 2.411(2) 2_566
Se5 Zn1 2.411(2) .
Se5 Zn1 2.411(2) 3_665
Sn1 Se2 2.5146(16) 9
Sn1 Se2 2.5146(16) 8
Ga2 Se4 2.4170(12) 17
Zn1 Se4 2.4409(16) 21_656
Zn1 Se4 2.4409(16) 6_665
N1 C1 1.46(2) .
N1 C1 1.46(2) 6_665
N1 H1A 0.9200 .
N1 H1B 0.9200 .
C1 C2 1.48(3) .
C1 H1C 0.9900 .
C1 H1D 0.9900 .
C3 C2 1.53(5) 6_665
C3 C2 1.54(5) .
C3 H3A 0.9900 .
C3 H3B 0.9900 .
C2 H2A 0.9900 .
C2 H2B 0.9900 .

loop_
_geom_torsion_atom_site_label_1
_geom_torsion_atom_site_label_2
_geom_torsion_atom_site_label_3
_geom_torsion_atom_site_label_4
_geom_torsion
_geom_torsion_site_symmetry_1
_geom_torsion_site_symmetry_4
Ga2 Se2 Sn1 Se1 180.0 . .
Ga2 Se2 Sn1 Se2 63.73(7) . 9
Ga2 Se2 Sn1 Se2 -63.73(7) . 8
Sn1 Se2 Ga2 Se3 180.0 . .
Sn1 Se2 Ga2 Se4 64.95(5) . 17
Sn1 Se2 Ga2 Se4 -64.95(5) . .
Ga2 Se3 Ga2 Se2 180.0 7_656 .
Ga2 Se3 Ga2 Se4 -64.14(5) 7_656 17
Ga2 Se3 Ga2 Se4 64.14(5) 7_656 .
Ga2 Se4 Ga2 Se2 70.42(7) 9 .
Zn1 Se4 Ga2 Se2 -178.05(7) . .
Ga2 Se4 Ga2 Se3 -177.00(4) 9 .
Zn1 Se4 Ga2 Se3 -65.47(7) . .
Ga2 Se4 Ga2 Se4 -54.57(11) 9 17
Zn1 Se4 Ga2 Se4 56.96(10) . 17
Zn1 Se5 Zn1 Se4 180.0 4_656 .
Zn1 Se5 Zn1 Se4 60.0 2_566 .
Zn1 Se5 Zn1 Se4 -60.0 3_665 .
Zn1 Se5 Zn1 Se4 60.0 4_656 21_656
Zn1 Se5 Zn1 Se4 -60.0 2_566 21_656
Zn1 Se5 Zn1 Se4 180.0 3_665 21_656
Zn1 Se5 Zn1 Se4 -60.0 4_656 6_665
Zn1 Se5 Zn1 Se4 180.0 2_566 6_665
Zn1 Se5 Zn1 Se4 60.0 3_665 6_665
Ga2 Se4 Zn1 Se5 -55.72(4) . .
Ga2 Se4 Zn1 Se5 55.72(4) 9 .
Ga2 Se4 Zn1 Se4 67.47(10) . 21_656
Ga2 Se4 Zn1 Se4 178.92(6) 9 21_656
Ga2 Se4 Zn1 Se4 -178.92(6) . 6_665
Ga2 Se4 Zn1 Se4 -67.47(10) 9 6_665
C1 N1 C1 C2 -52(3) 6_665 .
N1 C1 C2 C3 59(3) . .
C2 C3 C2 C1 -69(5) 6_665 .
